data_7222942
loop_
_publ_author_name
'Attfield, J.P.'
'Cheetham, A.K.'
'Johnson, D.C.'
'Novet, T.'

_publ_section_title
;
 Magnetic frustration,spirals and short range order in CrxFe1-xVO4-I solid
 solutions
;
_journal_name_full 'Journal of Materials Chemistry'
_journal_page_first 867
_journal_page_last 873
_journal_volume 1
_journal_year 1991
_chemical_formula_sum 'Cr0.738 Fe0.262 O4 V'
_chemical_name_systematic '(Cr.738 Fe.262) (V O4)'
_space_group_IT_number 12
_symmetry_space_group_name_Hall '-C 2y'
_symmetry_space_group_name_H-M 'C 1 2/m 1'
_cell_angle_alpha 90
_cell_angle_beta 107.67
_cell_angle_gamma 90
_cell_formula_units_Z 8
_cell_length_a 9.8139
_cell_length_b 8.8615
_cell_length_c 6.837
_cell_volume 566.533
_citation_journal_id_ASTM JMACEP
_cod_data_source_file Attfield_JMACEP_1991_1543.cif
_cod_data_source_block Cr0.738Fe0.262O4V1
_cod_original_cell_volume 566.5334
_cod_original_formula_sum 'Cr0.738 Fe0.262 O4 V1'
_cod_database_code 7222942

loop_
_symmetry_equiv_pos_as_xyz
x,y,z
-x,y,-z
-x,-y,-z
x,-y,z
x+1/2,y+1/2,z
-x+1/2,y+1/2,-z
-x+1/2,-y+1/2,-z
x+1/2,-y+1/2,z

loop_
_atom_site_label
_atom_site_type_symbol
_atom_site_fract_x
_atom_site_fract_y
_atom_site_fract_z
_atom_site_occupancy
_atom_site_U_iso_or_equiv
O3 O-2 0.1446 0.3538 0.1123 1 0.0
Cr2 Cr+3 0.799 0 0.1427 0.784 0.0
Cr1 Cr+3 0 0.186 0.5 0.692 0.0
O1 O-2 0.3604 0.5 0.458 1 0.0
Fe1 Fe+3 0 0.186 0.5 0.308 0.0
O4 O-2 0.4543 0.3493 0.203 1 0.0
V1 V+5 0 0.257 0 1 0.0
V2 V+5 0.269 0 0.402 1 0.0
Fe2 Fe+3 0.799 0 0.1427 0.216 0.0
O5 O-2 0.3648 0.1628 0.4742 1 0.0
O2 O-2 0.2037 0 0.1391 1 0.0
